data_4517566
loop_
_publ_author_name
'Xu, Letian'
'Zhou, Kun'
'Ma, Huili'
'Lv, Anqi'
'Pei, Dandan'
'Li, Guoping'
'Zhang, Yanfeng'
'An, Zhongfu'
'Li, Ang'
'He, Gang'

_publ_section_title
;
 Ultralong Organic Phosphorescent Nanocrystals with Long-Lived Triplet
 Excited States for Afterglow Imaging and Photodynamic Therapy.
;
_journal_name_full 'ACS applied materials &amp; interfaces'
_journal_paper_doi 10.1021/acsami.0c04005
_journal_year 2020
_chemical_formula_moiety '8(C36 H24 N2 O), 8(C4 H8 O)'
_chemical_formula_sum 'C320 H256 N16 O16'
_chemical_formula_weight 4581.39
_space_group_crystal_system orthorhombic
_space_group_IT_number 61
_space_group_name_Hall '-P 2bc 2ac'
_space_group_name_H-M_alt 'P c a b'
_atom_sites_solution_hydrogens geom
_atom_sites_solution_primary direct
_audit_creation_date 2018-08-27
_audit_creation_method
;
Olex2 1.2
(compiled 2018.05.29 svn.r3508 for OlexSys, GUI svn.r5506)
;
_cell_angle_alpha 90
_cell_angle_beta 90
_cell_angle_gamma 90
_cell_formula_units_Z 1
_cell_length_a 16.827(2)
_cell_length_b 16.972(2)
_cell_length_c 21.654(3)
_cell_measurement_reflns_used 7253
_cell_measurement_temperature 296(2)
_cell_measurement_theta_max 21.543
_cell_measurement_theta_min 2.232
_cell_volume 6184.1(13)
_computing_cell_refinement 'SAINT v8.27A (Bruker, 2012)'
_computing_data_reduction 'SAINT v8.27A (Bruker, 2012)'
_computing_molecular_graphics 'Olex2 (Dolomanov et al., 2009)'
_computing_publication_material 'Olex2 (Dolomanov et al., 2009)'
_computing_structure_refinement 'XL (Sheldrick, 2008)'
_computing_structure_solution 'ShelXS (Sheldrick, 2008)'
_diffrn_ambient_temperature 296.15
_diffrn_measured_fraction_theta_full 1.000
_diffrn_measured_fraction_theta_max 0.991
_diffrn_measurement_device_type 'Bruker APEX-II CCD'
_diffrn_measurement_method '\f and \w scans'
_diffrn_radiation_monochromator graphite
_diffrn_radiation_type MoK\a
_diffrn_radiation_wavelength 0.71073
_diffrn_reflns_av_R_equivalents 0.0607
_diffrn_reflns_av_unetI/netI 0.0328
_diffrn_reflns_Laue_measured_fraction_full 1.000
_diffrn_reflns_Laue_measured_fraction_max 0.991
_diffrn_reflns_limit_h_max 21
_diffrn_reflns_limit_h_min -20
_diffrn_reflns_limit_k_max 21
_diffrn_reflns_limit_k_min -21
_diffrn_reflns_limit_l_max 27
_diffrn_reflns_limit_l_min -26
_diffrn_reflns_number 63255
_diffrn_reflns_point_group_measured_fraction_full 1.000
_diffrn_reflns_point_group_measured_fraction_max 0.991
_diffrn_reflns_theta_full 25.242
_diffrn_reflns_theta_max 26.679
_diffrn_reflns_theta_min 1.881
_exptl_absorpt_coefficient_mu 0.076
_exptl_crystal_colour COLORLESS
_exptl_crystal_density_diffrn 1.230
_exptl_crystal_description BLOCK
_exptl_crystal_F_000 2416
_refine_diff_density_max 0.677
_refine_diff_density_min -0.347
_refine_diff_density_rms 0.054
_refine_ls_extinction_method none
_refine_ls_goodness_of_fit_ref 1.043
_refine_ls_hydrogen_treatment constr
_refine_ls_matrix_type full
_refine_ls_number_parameters 397
_refine_ls_number_reflns 6479
_refine_ls_number_restraints 163
_refine_ls_restrained_S_all 1.068
_refine_ls_R_factor_all 0.1460
_refine_ls_R_factor_gt 0.0842
_refine_ls_shift/su_max 0.015
_refine_ls_shift/su_mean 0.001
_refine_ls_structure_factor_coef Fsqd
_refine_ls_weighting_details 'w=1/[\s^2^(Fo^2^)+(0.1720P)^2^+2.2257P] where P=(Fo^2^+2Fc^2^)/3'
_refine_ls_weighting_scheme calc
_refine_ls_wR_factor_gt 0.2582
_refine_ls_wR_factor_ref 0.3167
_reflns_Friedel_coverage 0.000
_reflns_number_gt 3349
_reflns_number_total 6479
_reflns_threshold_expression 'I > 2\s(I)'
_cod_data_source_file am0c04005_si_003.cif
_cod_data_source_block mo_xlt_20180822_ocz_0m
_cod_original_cell_volume 6183.9(14)
_cod_database_code 4517566
_shelx_shelxl_version_number 2014/7
_shelx_space_group_comment
;
The symmetry employed for this shelxl refinement is uniquely defined
by the following loop, which should always be used as a source of
symmetry information in preference to the above space-group names.
They are only intended as comments.
;
_olex2_refinement_description
;
1. Fixed Uiso
 At 1.2 times of:
  All C(H) groups, All C(H,H) groups
2. Restrained distances
 O1-C0AA = O1-C4
 1.42 with sigma of 0.01
 C2-C0AA = C2-C1 = C4-C1
 1.52 with sigma of 0.01
 C0AA-C1 = C2-C4
 2.35 with sigma of 0.02
 O1-C2 = C0AA-C4
 2.35 with sigma of 0.02
 O1-C1
 2.35 with sigma of 0.02
3. Rigid bond restraints
 All non-hydrogen atoms
 with sigma for 1-2 distances of 0.01 and sigma for 1-3 distances of 0.01
4. Uiso/Uaniso restraints and constraints
O1 \\sim C4 \\sim C0AA \\sim C1 \\sim C2: within 2A with sigma of 0.01 and
sigma for terminal atoms of 0.02
5.a Secondary CH2 refined with riding coordinates:
 C1(H1A,H1B), C2(H2A,H2B), C4(H4A,H4B), C0AA(H0AA,H0AB)
5.b Aromatic/amide H refined with riding coordinates:
 C10(H10), C11(H11), C13(H13), C16(H16), C17(H17), C18(H18), C19(H19),
 C21(H21), C24(H24), C25(H25), C26(H26), C27(H27), C28(H28), C29(H29), C30(H30),
  C31(H31), C32(H32), C33(H33), C34(H34), C35(H35), C36(H36), C37(H37),
 C38(H38), C39(H39)
;
_olex2_submission_special_instructions 'No special instructions were received'

loop_
_space_group_symop_operation_xyz
'x, y, z'
'-x, -y+1/2, z+1/2'
'x+1/2, -y, -z+1/2'
'-x+1/2, y+1/2, -z'
'-x, -y, -z'
'x, y-1/2, -z-1/2'
'-x-1/2, y, z-1/2'
'x-1/2, -y-1/2, z'

loop_
_atom_site_label
_atom_site_type_symbol
_atom_site_fract_x
_atom_site_fract_y
_atom_site_fract_z
_atom_site_U_iso_or_equiv
_atom_site_adp_type
_atom_site_occupancy
_atom_site_site_symmetry_order
_atom_site_calc_flag
_atom_site_refinement_flags_posn
_atom_site_refinement_flags_adp
_atom_site_refinement_flags_occupancy
_atom_site_disorder_assembly
_atom_site_disorder_group
O0AA O 0.86229(15) 0.08502(14) 0.49333(14) 0.0847(9) Uani 1 1 d . U . . .
N2 N 0.62826(15) 0.24717(17) 0.36328(13) 0.0640(7) Uani 1 1 d . U . . .
C3 C 1.05783(18) 0.1765(2) 0.58450(14) 0.0593(8) Uani 1 1 d . U . . .
N4 N 1.12715(17) 0.20119(19) 0.61840(13) 0.0700(8) Uani 1 1 d . U . . .
C5 C 0.5384(2) 0.3363(2) 0.32653(14) 0.0634(8) Uani 1 1 d . U . . .
C6 C 0.61082(19) 0.3278(2) 0.35867(15) 0.0620(8) Uani 1 1 d . U . . .
C7 C 0.92720(19) 0.1218(2) 0.52198(16) 0.0635(9) Uani 1 1 d . U . . .
C8 C 0.56763(19) 0.2047(2) 0.33465(15) 0.0635(9) Uani 1 1 d . U . . .
C9 C 0.51092(18) 0.2583(2) 0.31140(14) 0.0645(9) Uani 1 1 d . U . . .
C10 C 1.0015(2) 0.1053(2) 0.50022(17) 0.0694(9) Uani 1 1 d . U . . .
H10 H 1.0079 0.0754 0.4645 0.083 Uiso 1 1 calc R . . . .
C11 C 1.0670(2) 0.1332(2) 0.53158(15) 0.0670(9) Uani 1 1 d . U . . .
H11 H 1.1177 0.1225 0.5167 0.080 Uiso 1 1 calc R . . . .
C12 C 1.1845(2) 0.1504(3) 0.64230(16) 0.0733(10) Uani 1 1 d . U . . .
C13 C 0.9824(2) 0.1944(2) 0.60629(16) 0.0671(9) Uani 1 1 d . U . . .
H13 H 0.9761 0.2244 0.6419 0.081 Uiso 1 1 calc R . . . .
C14 C 0.80645(19) 0.13326(19) 0.46339(16) 0.0631(9) Uani 1 1 d . U . . .
C15 C 0.69065(17) 0.21158(19) 0.39855(15) 0.0581(8) Uani 1 1 d . U . . .
C16 C 0.6537(2) 0.3913(2) 0.38011(17) 0.0715(9) Uani 1 1 d . U . . .
H16 H 0.7016 0.3846 0.4008 0.086 Uiso 1 1 calc R . . . .
C17 C 0.5599(2) 0.1234(3) 0.32791(18) 0.0786(10) Uani 1 1 d . U . . .
H17 H 0.5980 0.0888 0.3431 0.094 Uiso 1 1 calc R . . . .
C18 C 0.7671(2) 0.2104(3) 0.37683(19) 0.0817(12) Uani 1 1 d . U . . .
H18 H 0.7799 0.2361 0.3402 0.098 Uiso 1 1 calc R . . . .
C19 C 0.4359(3) 0.1483(3) 0.27488(19) 0.0990(14) Uani 1 1 d . U . . .
H19 H 0.3913 0.1282 0.2551 0.119 Uiso 1 1 calc R . . . .
C20 C 1.1445(2) 0.2783(3) 0.63653(17) 0.0804(11) Uani 1 1 d . U . . .
C21 C 0.9172(2) 0.1672(2) 0.57470(18) 0.0719(10) Uani 1 1 d . U . . .
H21 H 0.8664 0.1793 0.5886 0.086 Uiso 1 1 calc R . . . .
C22 C 1.2162(3) 0.2767(3) 0.67132(17) 0.0944(13) Uani 1 1 d . U . . .
C23 C 1.2401(2) 0.1968(4) 0.67526(17) 0.0930(12) Uani 1 1 d . U . . .
C24 C 0.5090(2) 0.4127(3) 0.31663(18) 0.0811(11) Uani 1 1 d . U . . .
H24 H 0.4617 0.4201 0.2952 0.097 Uiso 1 1 calc R . . . .
C25 C 0.4444(2) 0.2278(3) 0.28108(16) 0.0831(11) Uani 1 1 d . U . . .
H25 H 0.4060 0.2616 0.2652 0.100 Uiso 1 1 calc R . . . .
C26 C 0.6732(2) 0.1763(3) 0.45401(19) 0.0882(12) Uani 1 1 d . U . . .
H26 H 0.6220 0.1792 0.4700 0.106 Uiso 1 1 calc R . . . .
C27 C 1.3025(3) 0.1580(5) 0.7055(2) 0.1254(19) Uani 1 1 d . U . . .
H27 H 1.3408 0.1865 0.7270 0.151 Uiso 1 1 calc R . . . .
C28 C 0.8253(2) 0.1707(3) 0.4098(2) 0.0872(12) Uani 1 1 d . U . . .
H28 H 0.8773 0.1697 0.3953 0.105 Uiso 1 1 calc R . . . .
C29 C 0.5507(3) 0.4767(3) 0.33892(19) 0.0891(12) Uani 1 1 d . U . . .
H29 H 0.5308 0.5273 0.3334 0.107 Uiso 1 1 calc R . . . .
C30 C 0.4932(3) 0.0968(3) 0.2977(2) 0.0938(13) Uani 1 1 d . U . . .
H30 H 0.4862 0.0429 0.2925 0.113 Uiso 1 1 calc R . . . .
C31 C 0.7317(2) 0.1364(3) 0.48595(19) 0.0897(13) Uani 1 1 d . U . . .
H31 H 0.7196 0.1117 0.5231 0.108 Uiso 1 1 calc R . . . .
C32 C 0.6225(3) 0.4656(2) 0.36972(19) 0.0845(11) Uani 1 1 d . U . . .
H32 H 0.6504 0.5094 0.3837 0.101 Uiso 1 1 calc R . . . .
C33 C 1.1886(2) 0.0696(3) 0.63948(18) 0.0849(11) Uani 1 1 d . U . . .
H33 H 1.1512 0.0401 0.6178 0.102 Uiso 1 1 calc R . . . .
C34 C 1.2454(4) 0.3479(5) 0.6947(3) 0.134(2) Uani 1 1 d . U . . .
H34 H 1.2919 0.3487 0.7179 0.160 Uiso 1 1 calc R . . . .
C35 C 1.1036(3) 0.3484(3) 0.6237(2) 0.0995(13) Uani 1 1 d . U . . .
H35 H 1.0577 0.3487 0.5998 0.119 Uiso 1 1 calc R . . . .
C36 C 1.2052(5) 0.4161(5) 0.6834(3) 0.156(3) Uani 1 1 d . U . . .
H36 H 1.2246 0.4634 0.6991 0.187 Uiso 1 1 calc R . . . .
C37 C 1.3064(3) 0.0771(5) 0.7029(3) 0.137(2) Uani 1 1 d . U . . .
H37 H 1.3471 0.0510 0.7234 0.164 Uiso 1 1 calc R . . . .
C38 C 1.2510(3) 0.0344(4) 0.6705(2) 0.1139(16) Uani 1 1 d . U . . .
H38 H 1.2557 -0.0202 0.6694 0.137 Uiso 1 1 calc R . . . .
C39 C 1.1341(4) 0.4163(3) 0.6478(3) 0.132(2) Uani 1 1 d . U . . .
H39 H 1.1078 0.4637 0.6409 0.159 Uiso 1 1 calc R . . . .
O1 O 0.9653(4) 0.3920(6) 0.5105(5) 0.288(3) Uani 1 1 d D U . . .
C1 C 0.8314(5) 0.4334(7) 0.5026(6) 0.294(4) Uani 1 1 d D U . . .
H1A H 0.7856 0.4391 0.5296 0.353 Uiso 1 1 calc R . . . .
H1B H 0.8268 0.4694 0.4681 0.353 Uiso 1 1 calc R . . . .
C2 C 0.8416(5) 0.3559(7) 0.4834(6) 0.291(4) Uani 1 1 d D U . . .
H2A H 0.8083 0.3447 0.4479 0.350 Uiso 1 1 calc R . . . .
H2B H 0.8279 0.3196 0.5163 0.350 Uiso 1 1 calc R . . . .
C4 C 0.9089(6) 0.4439(8) 0.5372(6) 0.306(4) Uani 1 1 d D U . . .
H4A H 0.9271 0.4979 0.5338 0.367 Uiso 1 1 calc R . . . .
H4B H 0.9017 0.4315 0.5806 0.367 Uiso 1 1 calc R . . . .
C0AA C 0.9287(5) 0.3479(7) 0.4664(6) 0.273(4) Uani 1 1 d D U . . .
H0AA H 0.9458 0.2933 0.4683 0.328 Uiso 1 1 calc R . . . .
H0AB H 0.9390 0.3684 0.4254 0.328 Uiso 1 1 calc R . . . .

loop_
_atom_site_aniso_label
_atom_site_aniso_U_11
_atom_site_aniso_U_22
_atom_site_aniso_U_33
_atom_site_aniso_U_23
_atom_site_aniso_U_13
_atom_site_aniso_U_12
O0AA 0.0693(16) 0.0700(16) 0.115(2) 0.0086(14) -0.0389(15) 0.0008(12)
N2 0.0466(14) 0.0710(18) 0.0745(18) 0.0010(14) -0.0114(12) 0.0025(13)
C3 0.0532(18) 0.071(2) 0.0531(17) 0.0021(15) -0.0053(14) -0.0041(15)
N4 0.0571(16) 0.093(2) 0.0601(17) -0.0031(15) -0.0079(13) -0.0099(14)
C5 0.0548(18) 0.088(2) 0.0473(16) 0.0077(16) 0.0031(14) 0.0106(16)
C6 0.0525(18) 0.078(2) 0.0555(18) 0.0070(15) 0.0024(14) 0.0084(16)
C7 0.0544(19) 0.067(2) 0.069(2) 0.0052(16) -0.0169(16) 0.0006(16)
C8 0.0498(18) 0.085(2) 0.0560(18) -0.0030(16) -0.0016(14) 0.0014(16)
C9 0.0481(17) 0.100(2) 0.0448(16) 0.0048(16) -0.0014(13) 0.0067(17)
C10 0.068(2) 0.079(2) 0.061(2) -0.0049(17) -0.0102(16) 0.0059(17)
C11 0.0533(18) 0.091(2) 0.0565(18) -0.0050(17) -0.0027(15) 0.0034(17)
C12 0.0512(19) 0.118(3) 0.0505(18) 0.0061(19) -0.0024(15) -0.0031(19)
C13 0.061(2) 0.075(2) 0.066(2) -0.0060(17) 0.0028(16) 0.0032(17)
C14 0.0502(18) 0.064(2) 0.075(2) 0.0041(16) -0.0159(16) 0.0002(15)
C15 0.0442(16) 0.070(2) 0.0604(18) 0.0018(15) -0.0053(14) 0.0036(14)
C16 0.065(2) 0.082(2) 0.067(2) 0.0050(18) 0.0007(17) -0.0056(18)
C17 0.070(2) 0.090(3) 0.075(2) -0.010(2) -0.0036(19) -0.0015(19)
C18 0.0496(19) 0.115(3) 0.080(2) 0.024(2) 0.0052(17) 0.0059(19)
C19 0.076(3) 0.153(4) 0.067(2) -0.021(3) -0.017(2) -0.024(3)
C20 0.082(3) 0.103(3) 0.055(2) -0.0096(19) 0.0132(18) -0.029(2)
C21 0.0502(18) 0.079(2) 0.087(2) 0.0016(19) -0.0005(17) 0.0089(17)
C22 0.080(3) 0.151(3) 0.052(2) -0.014(2) 0.0090(18) -0.051(3)
C23 0.056(2) 0.174(4) 0.0494(19) -0.004(2) 0.0000(16) -0.026(2)
C24 0.077(2) 0.104(3) 0.062(2) 0.021(2) 0.0056(18) 0.024(2)
C25 0.061(2) 0.137(3) 0.0516(19) -0.005(2) -0.0125(16) 0.000(2)
C26 0.0479(19) 0.135(4) 0.082(3) 0.023(2) 0.0076(18) 0.016(2)
C27 0.066(3) 0.244(6) 0.066(3) 0.003(4) -0.014(2) -0.017(4)
C28 0.0423(18) 0.126(3) 0.093(3) 0.022(2) 0.0021(18) 0.010(2)
C29 0.105(3) 0.082(3) 0.081(3) 0.013(2) 0.008(2) 0.017(2)
C30 0.094(3) 0.111(3) 0.077(3) -0.023(2) -0.006(2) -0.022(2)
C31 0.062(2) 0.129(4) 0.078(3) 0.034(2) -0.0013(19) 0.007(2)
C32 0.094(3) 0.077(2) 0.082(3) 0.007(2) 0.015(2) -0.003(2)
C33 0.062(2) 0.122(3) 0.070(2) 0.009(2) -0.0042(18) 0.012(2)
C34 0.119(4) 0.202(5) 0.080(3) -0.048(4) 0.028(3) -0.086(4)
C35 0.125(4) 0.092(3) 0.081(3) -0.009(2) 0.020(3) -0.026(3)
C36 0.187(7) 0.167(5) 0.113(5) -0.058(5) 0.050(4) -0.101(5)
C37 0.079(3) 0.252(6) 0.079(3) 0.030(5) -0.019(3) 0.032(4)
C38 0.088(3) 0.169(5) 0.085(3) 0.028(3) -0.008(2) 0.038(3)
C39 0.179(6) 0.098(3) 0.119(4) -0.026(3) 0.052(4) -0.044(4)
O1 0.155(5) 0.311(8) 0.399(10) -0.146(6) -0.016(5) 0.024(5)
C1 0.169(6) 0.318(9) 0.395(10) -0.162(8) -0.002(7) 0.039(7)
C2 0.161(5) 0.301(8) 0.412(10) -0.150(8) -0.029(7) 0.026(6)
C4 0.195(7) 0.342(9) 0.379(10) -0.189(7) -0.005(7) 0.040(7)
C0AA 0.162(6) 0.283(8) 0.374(10) -0.157(7) 0.007(7) 0.000(6)

loop_
_atom_type_symbol
_atom_type_description
_atom_type_scat_dispersion_real
_atom_type_scat_dispersion_imag
_atom_type_scat_source
C C 0.0033 0.0016 'International Tables Vol C Tables 4.2.6.8 and 6.1.1.4'
H H 0.0000 0.0000 'International Tables Vol C Tables 4.2.6.8 and 6.1.1.4'
N N 0.0061 0.0033 'International Tables Vol C Tables 4.2.6.8 and 6.1.1.4'
O O 0.0106 0.0060 'International Tables Vol C Tables 4.2.6.8 and 6.1.1.4'

loop_
_geom_angle_atom_site_label_1
_geom_angle_atom_site_label_2
_geom_angle_atom_site_label_3
_geom_angle
_geom_angle_site_symmetry_1
_geom_angle_site_symmetry_3
_geom_angle_publ_flag
C7 O0AA C14 117.7(3) . . ?
C6 N2 C15 127.1(3) . . ?
C8 N2 C6 108.6(3) . . ?
C8 N2 C15 123.8(3) . . ?
C11 C3 N4 119.5(3) . . ?
C11 C3 C13 120.3(3) . . ?
C13 C3 N4 120.2(3) . . ?
C12 N4 C3 124.7(3) . . ?
C12 N4 C20 109.3(3) . . ?
C20 N4 C3 125.8(3) . . ?
C6 C5 C9 107.2(3) . . ?
C24 C5 C6 118.3(4) . . ?
C24 C5 C9 134.4(3) . . ?
N2 C6 C5 108.4(3) . . ?
C16 C6 N2 129.0(3) . . ?
C16 C6 C5 122.6(3) . . ?
C10 C7 O0AA 118.0(3) . . ?
C10 C7 C21 120.6(3) . . ?
C21 C7 O0AA 121.1(3) . . ?
N2 C8 C9 108.7(3) . . ?
C17 C8 N2 128.8(3) . . ?
C17 C8 C9 122.5(3) . . ?
C8 C9 C5 107.1(3) . . ?
C25 C9 C5 134.9(3) . . ?
C25 C9 C8 118.1(4) . . ?
C7 C10 C11 119.4(3) . . ?
C3 C11 C10 120.4(3) . . ?
N4 C12 C23 107.5(4) . . ?
C33 C12 N4 129.4(3) . . ?
C33 C12 C23 123.0(4) . . ?
C21 C13 C3 119.2(3) . . ?
C28 C14 O0AA 120.7(3) . . ?
C31 C14 O0AA 118.6(3) . . ?
C31 C14 C28 120.5(3) . . ?
C18 C15 N2 120.8(3) . . ?
C18 C15 C26 119.6(3) . . ?
C26 C15 N2 119.6(3) . . ?
C6 C16 C32 117.4(4) . . ?
C30 C17 C8 116.9(4) . . ?
C15 C18 C28 119.5(3) . . ?
C25 C19 C30 121.0(4) . . ?
N4 C20 C22 108.0(4) . . ?
N4 C20 C35 129.6(4) . . ?
C35 C20 C22 122.5(4) . . ?
C13 C21 C7 120.0(3) . . ?
C23 C22 C20 106.9(4) . . ?
C34 C22 C20 118.3(6) . . ?
C34 C22 C23 134.8(5) . . ?
C12 C23 C22 108.3(4) . . ?
C27 C23 C12 118.0(6) . . ?
C27 C23 C22 133.6(5) . . ?
C29 C24 C5 119.6(4) . . ?
C19 C25 C9 119.8(4) . . ?
C15 C26 C31 120.0(3) . . ?
C37 C27 C23 119.0(5) . . ?
C14 C28 C18 120.1(3) . . ?
C24 C29 C32 120.1(4) . . ?
C17 C30 C19 121.8(4) . . ?
C14 C31 C26 120.2(4) . . ?
C16 C32 C29 122.0(4) . . ?
C12 C33 C38 116.6(5) . . ?
C36 C34 C22 119.6(7) . . ?
C39 C35 C20 117.1(6) . . ?
C34 C36 C39 121.1(6) . . ?
C38 C37 C27 121.1(5) . . ?
C37 C38 C33 122.4(6) . . ?
C35 C39 C36 121.4(7) . . ?
C0AA O1 C4 108.9(6) . . ?
C2 C1 C4 98.8(7) . . ?
C1 C2 C0AA 106.1(8) . . ?
O1 C4 C1 107.6(7) . . ?
O1 C0AA C2 102.6(7) . . ?

loop_
_geom_bond_atom_site_label_1
_geom_bond_atom_site_label_2
_geom_bond_distance
_geom_bond_site_symmetry_2
_geom_bond_publ_flag
O0AA C7 1.403(4) . ?
O0AA C14 1.405(4) . ?
N2 C6 1.403(4) . ?
N2 C8 1.394(4) . ?
N2 C15 1.432(4) . ?
C3 N4 1.441(4) . ?
C3 C11 1.370(5) . ?
C3 C13 1.387(5) . ?
N4 C12 1.394(5) . ?
N4 C20 1.397(5) . ?
C5 C6 1.410(5) . ?
C5 C9 1.440(5) . ?
C5 C24 1.405(5) . ?
C6 C16 1.378(5) . ?
C7 C10 1.365(5) . ?
C7 C21 1.388(5) . ?
C8 C9 1.411(5) . ?
C8 C17 1.393(5) . ?
C9 C25 1.398(5) . ?
C10 C11 1.378(5) . ?
C12 C23 1.415(6) . ?
C12 C33 1.375(6) . ?
C13 C21 1.372(5) . ?
C14 C28 1.360(5) . ?
C14 C31 1.350(5) . ?
C15 C18 1.369(5) . ?
C15 C26 1.374(5) . ?
C16 C32 1.383(5) . ?
C17 C30 1.375(5) . ?
C18 C28 1.387(5) . ?
C19 C25 1.362(6) . ?
C19 C30 1.392(6) . ?
C20 C22 1.422(6) . ?
C20 C35 1.403(6) . ?
C22 C23 1.418(7) . ?
C22 C34 1.399(7) . ?
C23 C27 1.402(7) . ?
C24 C29 1.381(6) . ?
C26 C31 1.380(5) . ?
C27 C37 1.375(8) . ?
C29 C32 1.394(6) . ?
C33 C38 1.383(6) . ?
C34 C36 1.363(10) . ?
C35 C39 1.365(7) . ?
C36 C39 1.423(10) . ?
C37 C38 1.374(8) . ?
O1 C4 1.417(7) . ?
O1 C0AA 1.361(7) . ?
C1 C2 1.390(8) . ?
C1 C4 1.515(8) . ?
C2 C0AA 1.516(8) . ?
